data_7702542
loop_
_publ_author_name
'Platas, Carlos'
'Avecilla, Fernando'
'de Blas, Andr\'es'
'Rodr\'iguez-Blas, Teresa'
'Bastida, Rufina'
'Mac\'ias, Alejandro'
'Rodr\'iguez, Adolfo'
'Adams, H.'

_publ_section_title
;
 A Schiff-base bibracchial lariat ether selective receptor for
 lanthanide(III) ions
;
_journal_issue 11
_journal_name_full 'Journal of the Chemical Society, Dalton Transactions'
_journal_page_first 1699
_journal_paper_doi 10.1039/b100872m
_journal_year 2001
_chemical_formula_sum 'C40 H46 Ce Cl N4 O10'
_chemical_formula_weight 918.38
_space_group_IT_number 14
_space_group_name_Hall '-P 2yn'
_space_group_name_H-M_alt 'P 1 21/n 1'
_symmetry_cell_setting monoclinic
_symmetry_space_group_name_H-M 'P 1 21/n 1'
_atom_sites_solution_hydrogens geom
_atom_sites_solution_primary direct
_atom_sites_solution_secondary difmap
_audit_creation_method SHELXL-97
_cell_angle_alpha 90.00
_cell_angle_beta 114.8430(10)
_cell_angle_gamma 90.00
_cell_formula_units_Z 4
_cell_length_a 19.3199(13)
_cell_length_b 10.7801(7)
_cell_length_c 21.0815(14)
_cell_measurement_temperature 298(2)
_cell_volume 3984.4(5)
_computing_structure_refinement 'SHELXL-97 (Sheldrick, 1997)'
_computing_structure_solution 'SHELXS-97 (Sheldrick, 1990)'
_diffrn_ambient_temperature 298(2)
_diffrn_measured_fraction_theta_full 0.958
_diffrn_measured_fraction_theta_max 0.958
_diffrn_radiation_monochromator graphite
_diffrn_radiation_source 'fine-focus sealed tube'
_diffrn_radiation_type MoK\a
_diffrn_radiation_wavelength 0.71073
_diffrn_reflns_av_R_equivalents 0.0922
_diffrn_reflns_av_sigmaI/netI 0.0947
_diffrn_reflns_limit_h_max 25
_diffrn_reflns_limit_h_min -23
_diffrn_reflns_limit_k_max 11
_diffrn_reflns_limit_k_min -14
_diffrn_reflns_limit_l_max 16
_diffrn_reflns_limit_l_min -28
_diffrn_reflns_number 25652
_diffrn_reflns_theta_full 28.30
_diffrn_reflns_theta_max 28.30
_diffrn_reflns_theta_min 1.20
_exptl_absorpt_coefficient_mu 1.272
_exptl_absorpt_correction_T_max 0.8321
_exptl_absorpt_correction_T_min 0.6301
_exptl_absorpt_correction_type Semi-empirical
_exptl_crystal_colour Yellow
_exptl_crystal_density_diffrn 1.531
_exptl_crystal_density_method 'not measured'
_exptl_crystal_description Block
_exptl_crystal_F_000 1876
_exptl_crystal_size_max 0.40
_exptl_crystal_size_mid 0.25
_exptl_crystal_size_min 0.15
_refine_diff_density_max 1.475
_refine_diff_density_min -0.895
_refine_diff_density_rms 0.144
_refine_ls_extinction_method none
_refine_ls_goodness_of_fit_ref 0.905
_refine_ls_hydrogen_treatment mixed
_refine_ls_matrix_type full
_refine_ls_number_parameters 505
_refine_ls_number_reflns 9499
_refine_ls_number_restraints 18
_refine_ls_restrained_S_all 0.905
_refine_ls_R_factor_all 0.0984
_refine_ls_R_factor_gt 0.0518
_refine_ls_shift/su_max 0.001
_refine_ls_shift/su_mean 0.000
_refine_ls_structure_factor_coef Fsqd
_refine_ls_weighting_details 'calc w==1/[\s^2^(Fo^2^)+(0.0904P)^2^+0.0000P] where P==(Fo^2^+2Fc^2^)/3'
_refine_ls_weighting_scheme calc
_refine_ls_wR_factor_gt 0.1192
_refine_ls_wR_factor_ref 0.1548
_reflns_number_gt 5555
_reflns_number_total 9499
_reflns_threshold_expression >2sigma(I)
_cod_data_source_file b100872m.txt
_cod_data_source_block Compound_2
_cod_depositor_comments
;
The following automatic conversions were performed:

data item '_symmetry_cell_setting' value 'Monoclinic' was changed to
'monoclinic' in accordance with the
/home/saulius/struct/COD-crude-data/automatic-downloads/DataCite-retrospective/RSC/depositions/lib/dictionaries/cif_core.dic
dictionary named 'cif_core.dic' version 2.4.2 last updated on
2011-04-26.

Automatic conversion script
Id: cif_fix_values 6909 2019-04-08 15:41:33Z antanas 
;
_cod_original_sg_symbol_H-M P21/n
_cod_database_code 7702542

loop_
_symmetry_equiv_pos_as_xyz
'x, y, z'
'-x+1/2, y+1/2, -z+1/2'
'-x, -y, -z'
'x-1/2, -y-1/2, z-1/2'

loop_
_atom_site_label
_atom_site_type_symbol
_atom_site_fract_x
_atom_site_fract_y
_atom_site_fract_z
_atom_site_U_iso_or_equiv
_atom_site_adp_type
_atom_site_occupancy
_atom_site_symmetry_multiplicity
_atom_site_calc_flag
_atom_site_refinement_flags
Ce1 Ce 0.053110(15) 0.13560(2) 0.822881(13) 0.04908(12) Uani 1 1 d .
Cl1 Cl 0.64170(9) 0.09297(17) 0.64979(9) 0.0828(4) Uani 1 1 d .
O1 O 0.14152(19) 0.0808(3) 0.93205(17) 0.0543(8) Uani 1 1 d .
O2 O 0.03453(19) 0.0972(4) 0.70856(17) 0.0608(9) Uani 1 1 d .
O3 O -0.0220(2) 0.0740(4) 0.9004(2) 0.0817(12) Uani 1 1 d .
O4 O 0.0341(2) 0.3051(4) 0.9083(2) 0.0761(11) Uani 1 1 d .
O5 O -0.0870(2) 0.2175(4) 0.7447(2) 0.0843(12) Uani 1 1 d .
O6 O 0.0306(4) 0.3558(4) 0.7531(3) 0.1062(17) Uani 1 1 d .
O7 O 0.6631(3) 0.2006(6) 0.6240(3) 0.130(2) Uani 1 1 d .
O8 O 0.6787(3) 0.0950(6) 0.7222(3) 0.127(2) Uani 1 1 d .
O9 O 0.5628(3) 0.0971(6) 0.6274(3) 0.1244(19) Uani 1 1 d .
O10 O 0.6626(4) -0.0113(6) 0.6219(3) 0.137(2) Uani 1 1 d .
N1 N 0.0897(2) -0.1044(4) 0.8277(2) 0.0487(9) Uani 1 1 d .
N2 N -0.0821(2) -0.0346(5) 0.7618(3) 0.0717(13) Uani 1 1 d .
N3 N 0.1624(3) 0.3523(4) 0.8771(3) 0.0823(16) Uani 1 1 d .
N4 N 0.1861(2) 0.1192(3) 0.8077(2) 0.0519(9) Uani 1 1 d .
C1 C 0.1728(3) -0.0103(5) 0.9755(2) 0.0500(11) Uani 1 1 d .
C2 C 0.2135(3) 0.0139(5) 1.0480(3) 0.0619(13) Uani 1 1 d .
H2 H 0.2182 0.0951 1.0642 0.074 Uiso 1 1 calc R
C3 C 0.2460(3) -0.0811(6) 1.0946(3) 0.0695(15) Uani 1 1 d .
H3 H 0.2742 -0.0628 1.1416 0.083 Uiso 1 1 calc R
C4 C 0.2377(3) -0.2025(7) 1.0730(3) 0.0778(17) Uani 1 1 d .
H4 H 0.2572 -0.2665 1.1053 0.093 Uiso 1 1 calc R
C5 C 0.2002(3) -0.2275(6) 1.0032(3) 0.0783(17) Uani 1 1 d .
H5 H 0.1969 -0.3092 0.9881 0.094 Uiso 1 1 calc R
C6 C 0.1665(3) -0.1339(5) 0.9538(2) 0.0518(11) Uani 1 1 d .
C7 C 0.1299(3) -0.1713(5) 0.8808(3) 0.0610(13) Uani 1 1 d .
H7 H 0.1364 -0.2537 0.8715 0.073 Uiso 1 1 calc R
C8 C 0.0647(3) -0.1640(4) 0.7608(2) 0.0504(11) Uani 1 1 d .
C9 C -0.0123(3) -0.1907(5) 0.7232(3) 0.0565(12) Uani 1 1 d .
C10 C -0.0337(3) -0.2472(5) 0.6579(3) 0.0691(15) Uani 1 1 d .
H10 H -0.0849 -0.2658 0.6316 0.083 Uiso 1 1 calc R
C11 C 0.0176(4) -0.2759(6) 0.6314(3) 0.0734(16) Uani 1 1 d .
H11 H 0.0015 -0.3133 0.5878 0.088 Uiso 1 1 calc R
C12 C 0.0917(3) -0.2495(5) 0.6691(3) 0.0688(14) Uani 1 1 d .
H12 H 0.1268 -0.2689 0.6512 0.083 Uiso 1 1 calc R
C13 C 0.1165(3) -0.1943(5) 0.7339(3) 0.0621(13) Uani 1 1 d .
H13 H 0.1680 -0.1774 0.7595 0.075 Uiso 1 1 calc R
C14 C -0.0679(3) -0.1668(6) 0.7540(3) 0.0706(16) Uani 1 1 d .
H14A H -0.1160 -0.2059 0.7246 0.085 Uiso 1 1 calc R
H14B H -0.0492 -0.2059 0.7996 0.085 Uiso 1 1 calc R
C15 C -0.1289(3) 0.0182(7) 0.6926(3) 0.0863(19) Uani 1 1 d .
H15A H -0.1763 -0.0280 0.6719 0.104 Uiso 1 1 calc R
H15B H -0.1022 0.0067 0.6630 0.104 Uiso 1 1 calc R
C16 C -0.1475(4) 0.1535(7) 0.6928(5) 0.104(3) Uani 1 1 d .
H16A H -0.1579 0.1892 0.6475 0.125 Uiso 1 1 calc R
H16B H -0.1930 0.1623 0.7010 0.125 Uiso 1 1 calc R
C17 C -0.0961(7) 0.3464(9) 0.7363(8) 0.184(7) Uani 1 1 d .
H17A H -0.1467 0.3641 0.7006 0.221 Uiso 1 1 calc R
H17B H -0.0924 0.3826 0.7798 0.221 Uiso 1 1 calc R
C18 C -0.0429(8) 0.4022(10) 0.7179(7) 0.162(5) Uani 1 1 d .
H18A H -0.0422 0.4905 0.7270 0.195 Uiso 1 1 calc R
H18B H -0.0586 0.3915 0.6681 0.195 Uiso 1 1 calc R
C19 C 0.0903(6) 0.4292(8) 0.7567(5) 0.120(3) Uani 1 1 d .
H19A H 0.0717 0.5024 0.7278 0.144 Uiso 1 1 calc R
H19B H 0.1236 0.3838 0.7411 0.144 Uiso 1 1 calc R
C20 C 0.1317(6) 0.4643(9) 0.8315(7) 0.171(5) Uani 1 1 d U
H20A H 0.0974 0.5089 0.8462 0.205 Uiso 1 1 calc R
H20B H 0.1736 0.5193 0.8369 0.205 Uiso 1 1 calc R
C21 C 0.2384(6) 0.3391(9) 0.8878(7) 0.170(6) Uani 1 1 d U
H21A H 0.2681 0.4028 0.9203 0.204 Uiso 1 1 calc R
H21B H 0.2414 0.3549 0.8437 0.204 Uiso 1 1 calc R
C22 C 0.2767(3) 0.2103(7) 0.9162(3) 0.0799(18) Uani 1 1 d .
C23 C 0.3420(5) 0.1966(10) 0.9768(4) 0.110(3) Uani 1 1 d .
H23 H 0.3587 0.2640 1.0070 0.132 Uiso 1 1 calc R
C24 C 0.3831(5) 0.0909(11) 0.9949(4) 0.116(3) Uani 1 1 d .
H24 H 0.4266 0.0856 1.0367 0.139 Uiso 1 1 calc R
C25 C 0.3593(4) -0.0083(9) 0.9504(4) 0.115(3) Uani 1 1 d .
H25 H 0.3869 -0.0819 0.9616 0.138 Uiso 1 1 calc R
C26 C 0.2943(3) 0.0012(6) 0.8890(3) 0.0820(18) Uani 1 1 d .
H26 H 0.2783 -0.0667 0.8591 0.098 Uiso 1 1 calc R
C27 C 0.2535(3) 0.1079(5) 0.8714(3) 0.0619(14) Uani 1 1 d .
C28 C 0.1970(3) 0.1174(5) 0.7515(3) 0.0587(13) Uani 1 1 d .
H28 H 0.2474 0.1105 0.7575 0.070 Uiso 1 1 calc R
C29 C 0.1399(3) 0.1250(5) 0.6801(3) 0.0583(13) Uani 1 1 d .
C30 C 0.1643(4) 0.1404(5) 0.6272(3) 0.0765(17) Uani 1 1 d .
H30 H 0.2164 0.1467 0.6393 0.092 Uiso 1 1 calc R
C31 C 0.1154(5) 0.1467(6) 0.5587(4) 0.091(2) Uani 1 1 d .
H31 H 0.1334 0.1603 0.5247 0.110 Uiso 1 1 calc R
C32 C 0.0378(5) 0.1326(6) 0.5403(3) 0.093(2) Uani 1 1 d .
H32 H 0.0038 0.1345 0.4933 0.112 Uiso 1 1 calc R
C33 C 0.0107(4) 0.1157(6) 0.5909(3) 0.0780(18) Uani 1 1 d .
H33 H -0.0414 0.1065 0.5775 0.094 Uiso 1 1 calc R
C34 C 0.0612(3) 0.1123(4) 0.6630(3) 0.0581(13) Uani 1 1 d .
C35 C 0.1593(6) 0.3815(9) 0.9438(6) 0.140(4) Uani 1 1 d U
H35A H 0.1878 0.3175 0.9768 0.168 Uiso 1 1 calc R
H35B H 0.1868 0.4586 0.9605 0.168 Uiso 1 1 calc R
C36 C 0.0878(5) 0.3940(7) 0.9481(5) 0.106(3) Uani 1 1 d .
H36A H 0.0960 0.3866 0.9966 0.127 Uiso 1 1 calc R
H36B H 0.0674 0.4761 0.9320 0.127 Uiso 1 1 calc R
C37 C -0.0103(6) 0.2727(10) 0.9440(6) 0.155(4) Uani 1 1 d .
H37A H 0.0231 0.2691 0.9934 0.186 Uiso 1 1 calc R
H37B H -0.0464 0.3393 0.9375 0.186 Uiso 1 1 calc R
C38 C -0.0483(8) 0.1696(10) 0.9270(7) 0.171(6) Uani 1 1 d .
H38A H -0.0995 0.1892 0.8930 0.205 Uiso 1 1 calc R
H38B H -0.0528 0.1388 0.9684 0.205 Uiso 1 1 calc R
C39 C -0.0686(4) -0.0374(7) 0.8824(4) 0.091(2) Uani 1 1 d .
H39A H -0.0958 -0.0444 0.9117 0.109 Uiso 1 1 calc R
H39B H -0.0364 -0.1099 0.8899 0.109 Uiso 1 1 calc R
C40 C -0.1243(4) -0.0302(7) 0.8068(4) 0.094(2) Uani 1 1 d .
H40A H -0.1598 -0.0992 0.7955 0.113 Uiso 1 1 calc R
H40B H -0.1533 0.0463 0.7984 0.113 Uiso 1 1 calc R

loop_
_atom_site_aniso_label
_atom_site_aniso_U_11
_atom_site_aniso_U_22
_atom_site_aniso_U_33
_atom_site_aniso_U_23
_atom_site_aniso_U_13
_atom_site_aniso_U_12
Ce1 0.05785(19) 0.04196(16) 0.05016(17) 0.00452(12) 0.02537(13) 0.00602(12)
Cl1 0.0786(10) 0.0757(10) 0.0844(11) 0.0051(8) 0.0248(8) -0.0081(8)
O1 0.066(2) 0.0443(19) 0.0542(19) 0.0009(15) 0.0271(16) 0.0017(16)
O2 0.059(2) 0.072(2) 0.053(2) 0.0008(17) 0.0247(17) -0.0013(17)
O3 0.087(3) 0.092(3) 0.088(3) -0.004(2) 0.058(2) -0.004(2)
O4 0.097(3) 0.064(3) 0.080(3) -0.008(2) 0.049(2) 0.010(2)
O5 0.075(3) 0.073(3) 0.089(3) 0.000(2) 0.020(2) 0.028(2)
O6 0.149(5) 0.053(3) 0.095(3) 0.024(2) 0.031(3) 0.008(3)
O7 0.122(4) 0.100(4) 0.146(5) 0.029(4) 0.035(4) -0.025(4)
O8 0.124(4) 0.166(6) 0.070(3) 0.019(3) 0.021(3) 0.024(4)
O9 0.075(3) 0.130(5) 0.150(5) -0.003(4) 0.030(3) -0.015(3)
O10 0.156(5) 0.106(5) 0.158(5) -0.025(4) 0.076(4) 0.018(4)
N1 0.052(2) 0.044(2) 0.052(2) -0.0048(17) 0.0243(18) -0.0020(17)
N2 0.053(3) 0.076(3) 0.088(3) -0.001(3) 0.032(2) 0.000(2)
N3 0.102(4) 0.054(3) 0.110(4) -0.011(3) 0.062(4) -0.014(3)
N4 0.055(2) 0.047(2) 0.052(2) -0.0017(17) 0.0213(19) -0.0039(17)
C1 0.048(3) 0.055(3) 0.052(3) 0.004(2) 0.026(2) 0.001(2)
C2 0.067(3) 0.062(3) 0.055(3) -0.001(3) 0.024(3) -0.008(3)
C3 0.060(3) 0.090(5) 0.051(3) 0.010(3) 0.016(3) -0.007(3)
C4 0.085(4) 0.083(5) 0.058(3) 0.023(3) 0.022(3) 0.012(3)
C5 0.101(5) 0.055(4) 0.068(4) 0.013(3) 0.025(3) 0.015(3)
C6 0.058(3) 0.053(3) 0.044(2) 0.004(2) 0.020(2) 0.008(2)
C7 0.068(3) 0.042(3) 0.069(3) 0.002(2) 0.025(3) 0.003(2)
C8 0.057(3) 0.034(2) 0.054(3) 0.0001(19) 0.018(2) -0.0014(19)
C9 0.058(3) 0.053(3) 0.058(3) 0.000(2) 0.025(2) -0.002(2)
C10 0.065(3) 0.061(4) 0.065(3) 0.001(3) 0.010(3) -0.008(3)
C11 0.103(5) 0.071(4) 0.042(3) -0.002(3) 0.026(3) 0.005(3)
C12 0.078(4) 0.065(4) 0.066(3) -0.003(3) 0.034(3) 0.008(3)
C13 0.060(3) 0.061(3) 0.065(3) -0.005(3) 0.025(3) 0.002(3)
C14 0.065(3) 0.080(4) 0.079(4) -0.014(3) 0.042(3) -0.023(3)
C15 0.055(4) 0.098(5) 0.090(5) 0.001(4) 0.016(3) -0.001(3)
C16 0.070(4) 0.110(6) 0.109(6) 0.007(4) 0.015(4) 0.021(4)
C17 0.118(9) 0.081(8) 0.252(15) -0.004(8) -0.023(9) 0.049(6)
C18 0.192(13) 0.086(7) 0.151(10) 0.053(7) 0.016(9) 0.015(8)
C19 0.186(9) 0.076(6) 0.118(7) 0.020(5) 0.084(7) -0.008(6)
C20 0.164(9) 0.068(6) 0.228(13) 0.027(7) 0.031(9) -0.030(6)
C21 0.119(8) 0.097(7) 0.306(16) -0.110(9) 0.099(9) -0.042(6)
C22 0.063(4) 0.093(5) 0.081(4) -0.026(4) 0.028(3) -0.026(3)
C23 0.086(5) 0.150(9) 0.092(5) -0.045(5) 0.034(4) -0.044(5)
C24 0.071(5) 0.167(9) 0.077(5) 0.008(6) 0.000(4) -0.030(6)
C25 0.073(5) 0.114(7) 0.118(6) 0.034(5) 0.001(4) -0.011(4)
C26 0.066(4) 0.062(4) 0.094(4) 0.012(3) 0.010(3) -0.006(3)
C27 0.052(3) 0.074(4) 0.059(3) 0.000(3) 0.022(2) -0.018(3)
C28 0.057(3) 0.062(3) 0.060(3) 0.000(2) 0.028(3) -0.002(2)
C29 0.072(3) 0.049(3) 0.061(3) 0.006(2) 0.035(3) 0.005(2)
C30 0.092(4) 0.074(4) 0.081(4) 0.017(3) 0.054(4) 0.017(3)
C31 0.129(6) 0.092(5) 0.073(4) 0.015(4) 0.062(5) 0.017(4)
C32 0.133(7) 0.096(6) 0.048(3) 0.012(3) 0.035(4) 0.013(4)
C33 0.083(4) 0.089(5) 0.052(3) 0.010(3) 0.018(3) 0.014(3)
C34 0.078(4) 0.046(3) 0.054(3) 0.008(2) 0.031(3) 0.010(2)
C35 0.157(9) 0.123(8) 0.182(10) -0.094(7) 0.113(8) -0.063(6)
C36 0.145(7) 0.081(5) 0.112(6) -0.026(4) 0.075(6) 0.001(5)
C37 0.206(10) 0.117(8) 0.234(11) -0.039(8) 0.182(10) -0.004(8)
C38 0.254(14) 0.131(9) 0.238(13) -0.091(9) 0.211(12) -0.070(9)
C39 0.101(5) 0.096(5) 0.117(6) 0.010(4) 0.087(5) -0.001(4)
C40 0.066(4) 0.100(5) 0.132(6) -0.014(5) 0.056(4) -0.007(4)

loop_
_atom_type_symbol
_atom_type_description
_atom_type_scat_dispersion_real
_atom_type_scat_dispersion_imag
_atom_type_scat_source
C C 0.0033 0.0016 'International Tables Vol C Tables 4.2.6.8 and 6.1.1.4'
H H 0.0000 0.0000 'International Tables Vol C Tables 4.2.6.8 and 6.1.1.4'
N N 0.0061 0.0033 'International Tables Vol C Tables 4.2.6.8 and 6.1.1.4'
O O 0.0106 0.0060 'International Tables Vol C Tables 4.2.6.8 and 6.1.1.4'
Cl Cl 0.1484 0.1585 'International Tables Vol C Tables 4.2.6.8 and 6.1.1.4'
Ce Ce -0.2486 2.6331 'International Tables Vol C Tables 4.2.6.8 and 6.1.1.4'

loop_
_geom_angle_atom_site_label_1
_geom_angle_atom_site_label_2
_geom_angle_atom_site_label_3
_geom_angle
O1 Ce1 O2 136.18(12)
O1 Ce1 O5 147.37(12)
O2 Ce1 O5 75.09(13)
O1 Ce1 N1 68.85(12)
O2 Ce1 N1 77.85(12)
O5 Ce1 N1 121.93(13)
O1 Ce1 O3 71.97(12)
O2 Ce1 O3 134.51(13)
O5 Ce1 O3 77.85(14)
N1 Ce1 O3 86.53(13)
O1 Ce1 O4 75.94(12)
O2 Ce1 O4 144.08(13)
O5 Ce1 O4 78.47(13)
N1 Ce1 O4 137.60(12)
O3 Ce1 O4 60.04(14)
O1 Ce1 N4 76.10(12)
O2 Ce1 N4 66.94(12)
O5 Ce1 N4 135.49(13)
N1 Ce1 N4 72.21(11)
O3 Ce1 N4 146.38(13)
O4 Ce1 N4 121.48(13)
O1 Ce1 O6 130.36(15)
O2 Ce1 O6 71.04(15)
O5 Ce1 O6 59.17(17)
N1 Ce1 O6 147.33(15)
O3 Ce1 O6 122.61(17)
O4 Ce1 O6 74.67(15)
N4 Ce1 O6 86.40(16)
O1 Ce1 N2 114.81(13)
O2 Ce1 N2 73.67(13)
O5 Ce1 N2 57.43(14)
N1 Ce1 N2 66.01(13)
O3 Ce1 N2 60.97(14)
O4 Ce1 N2 111.21(13)
N4 Ce1 N2 127.11(12)
O6 Ce1 N2 112.80(16)
O1 Ce1 N3 73.31(14)
O2 Ce1 N3 107.98(14)
O5 Ce1 N3 110.13(15)
N1 Ce1 N3 126.89(14)
O3 Ce1 N3 115.44(15)
O4 Ce1 N3 59.67(14)
N4 Ce1 N3 63.43(13)
O6 Ce1 N3 57.40(17)
N2 Ce1 N3 167.08(15)
O8 Cl1 O9 110.8(4)
O8 Cl1 O10 111.6(4)
O9 Cl1 O10 110.5(4)
O8 Cl1 O7 108.1(4)
O9 Cl1 O7 107.4(4)
O10 Cl1 O7 108.3(4)
C1 O1 Ce1 145.9(3)
C34 O2 Ce1 145.5(3)
C38 O3 C39 115.7(6)
C38 O3 Ce1 116.9(5)
C39 O3 Ce1 118.6(3)
C37 O4 C36 108.4(6)
C37 O4 Ce1 118.4(5)
C36 O4 Ce1 126.0(4)
C16 O5 C17 111.8(6)
C16 O5 Ce1 128.1(4)
C17 O5 Ce1 116.6(5)
C19 O6 C18 117.9(7)
C19 O6 Ce1 122.0(5)
C18 O6 Ce1 119.7(6)
C7 N1 C8 115.8(4)
C7 N1 Ce1 129.1(3)
C8 N1 Ce1 115.0(3)
C15 N2 C14 109.2(5)
C15 N2 C40 110.3(5)
C14 N2 C40 106.3(5)
C15 N2 Ce1 104.5(4)
C14 N2 Ce1 118.0(3)
C40 N2 Ce1 108.6(4)
C21 N3 C35 109.4(8)
C21 N3 C20 106.8(8)
C35 N3 C20 106.1(8)
C21 N3 Ce1 120.1(4)
C35 N3 Ce1 103.0(4)
C20 N3 Ce1 110.7(5)
C28 N4 C27 115.3(4)
C28 N4 Ce1 129.5(3)
C27 N4 Ce1 115.2(3)
O1 C1 C6 122.5(4)
O1 C1 C2 120.1(5)
C6 C1 C2 117.4(4)
C3 C2 C1 120.9(5)
C4 C3 C2 121.2(5)
C5 C4 C3 118.7(5)
C4 C5 C6 122.0(6)
C1 C6 C5 119.6(5)
C1 C6 C7 123.2(4)
C5 C6 C7 117.1(5)
N1 C7 C6 127.9(5)
C13 C8 C9 120.2(5)
C13 C8 N1 120.4(4)
C9 C8 N1 119.4(4)
C8 C9 C10 117.0(5)
C8 C9 C14 120.6(5)
C10 C9 C14 122.2(5)
C11 C10 C9 122.5(5)
C12 C11 C10 119.1(5)
C11 C12 C13 121.2(5)
C12 C13 C8 120.0(5)
N2 C14 C9 114.7(5)
N2 C15 C16 114.9(6)
O5 C16 C15 111.0(5)
C18 C17 O5 113.5(11)
C17 C18 O6 114.1(8)
O6 C19 C20 105.8(7)
C19 C20 N3 111.5(8)
N3 C21 C22 116.6(8)
C23 C22 C27 116.9(7)
C23 C22 C21 123.5(7)
C27 C22 C21 118.3(6)
C24 C23 C22 123.7(8)
C23 C24 C25 118.6(7)
C24 C25 C26 119.8(8)
C27 C26 C25 121.1(7)
C26 C27 C22 120.0(6)
C26 C27 N4 121.7(5)
C22 C27 N4 118.3(6)
N4 C28 C29 127.5(5)
C30 C29 C34 119.8(5)
C30 C29 C28 118.3(5)
C34 C29 C28 121.9(5)
C31 C30 C29 122.7(7)
C30 C31 C32 118.7(6)
C33 C32 C31 120.8(6)
C32 C33 C34 121.0(7)
O2 C34 C29 123.3(5)
O2 C34 C33 119.7(6)
C29 C34 C33 117.0(5)
C36 C35 N3 120.8(9)
O4 C36 C35 113.0(6)
C38 C37 O4 118.0(8)
C37 C38 O3 119.5(9)
O3 C39 C40 109.0(6)
N2 C40 C39 109.4(5)

loop_
_geom_bond_atom_site_label_1
_geom_bond_atom_site_label_2
_geom_bond_distance
Ce1 O1 2.293(3)
Ce1 O2 2.320(3)
Ce1 O5 2.661(4)
Ce1 N1 2.673(4)
Ce1 O3 2.686(4)
Ce1 O4 2.697(4)
Ce1 N4 2.725(4)
Ce1 O6 2.730(4)
Ce1 N2 3.004(5)
Ce1 N3 3.032(5)
Cl1 O8 1.387(5)
Cl1 O9 1.394(5)
Cl1 O10 1.404(6)
Cl1 O7 1.414(5)
O1 C1 1.305(5)
O2 C34 1.278(6)
O3 C38 1.369(10)
O3 C39 1.452(8)
O4 C37 1.400(9)
O4 C36 1.403(9)
O5 C16 1.402(8)
O5 C17 1.403(10)
O6 C19 1.374(10)
O6 C18 1.390(13)
N1 C7 1.283(6)
N1 C8 1.435(6)
N2 C15 1.471(8)
N2 C14 1.474(8)
N2 C40 1.489(8)
N3 C21 1.395(11)
N3 C35 1.467(10)
N3 C20 1.503(10)
N4 C28 1.287(6)
N4 C27 1.429(7)
C1 C6 1.398(7)
C1 C2 1.419(7)
C2 C3 1.375(7)
C3 C4 1.372(9)
C4 C5 1.366(8)
C5 C6 1.399(7)
C6 C7 1.454(7)
C8 C13 1.380(7)
C8 C9 1.390(7)
C9 C10 1.400(7)
C9 C14 1.493(7)
C10 C11 1.361(8)
C11 C12 1.344(8)
C12 C13 1.379(7)
C15 C16 1.502(10)
C17 C18 1.380(18)
C19 C20 1.485(13)
C21 C22 1.570(12)
C22 C23 1.375(10)
C22 C27 1.398(8)
C23 C24 1.348(12)
C24 C25 1.368(12)
C25 C26 1.376(9)
C26 C27 1.356(8)
C28 C29 1.446(8)
C29 C30 1.392(8)
C29 C34 1.415(8)
C30 C31 1.355(10)
C31 C32 1.389(11)
C32 C33 1.385(9)
C33 C34 1.419(8)
C35 C36 1.428(12)
C37 C38 1.297(12)
C39 C40 1.504(9)

loop_
_geom_torsion_atom_site_label_1
_geom_torsion_atom_site_label_2
_geom_torsion_atom_site_label_3
_geom_torsion_atom_site_label_4
_geom_torsion
O2 Ce1 O1 C1 -62.5(6)
O5 Ce1 O1 C1 97.2(5)
N1 Ce1 O1 C1 -19.3(5)
O3 Ce1 O1 C1 74.0(5)
O4 Ce1 O1 C1 136.6(5)
N4 Ce1 O1 C1 -95.3(5)
O6 Ce1 O1 C1 -168.2(5)
N2 Ce1 O1 C1 29.4(5)
N3 Ce1 O1 C1 -161.3(5)
O1 Ce1 O2 C34 -64.0(6)
O5 Ce1 O2 C34 127.1(6)
N1 Ce1 O2 C34 -104.8(6)
O3 Ce1 O2 C34 -177.4(5)
O4 Ce1 O2 C34 83.2(6)
N4 Ce1 O2 C34 -29.2(5)
O6 Ce1 O2 C34 65.1(6)
N2 Ce1 O2 C34 -173.1(6)
N3 Ce1 O2 C34 20.4(6)
O1 Ce1 O3 C38 101.6(8)
O2 Ce1 O3 C38 -120.3(8)
O5 Ce1 O3 C38 -65.8(8)
N1 Ce1 O3 C38 170.5(8)
O4 Ce1 O3 C38 17.8(7)
N4 Ce1 O3 C38 120.6(8)
O6 Ce1 O3 C38 -25.3(8)
N2 Ce1 O3 C38 -125.1(8)
N3 Ce1 O3 C38 40.9(8)
O1 Ce1 O3 C39 -112.3(5)
O2 Ce1 O3 C39 25.8(5)
O5 Ce1 O3 C39 80.3(4)
N1 Ce1 O3 C39 -43.4(4)
O4 Ce1 O3 C39 163.9(5)
N4 Ce1 O3 C39 -93.3(5)
O6 Ce1 O3 C39 120.8(4)
N2 Ce1 O3 C39 21.0(4)
N3 Ce1 O3 C39 -173.0(4)
O1 Ce1 O4 C37 -81.8(6)
O2 Ce1 O4 C37 120.9(6)
O5 Ce1 O4 C37 77.7(6)
N1 Ce1 O4 C37 -47.5(7)
O3 Ce1 O4 C37 -4.8(6)
N4 Ce1 O4 C37 -145.5(6)
O6 Ce1 O4 C37 138.6(7)
N2 Ce1 O4 C37 29.7(7)
N3 Ce1 O4 C37 -160.5(7)
O1 Ce1 O4 C36 64.9(6)
O2 Ce1 O4 C36 -92.3(6)
O5 Ce1 O4 C36 -135.5(6)
N1 Ce1 O4 C36 99.2(6)
O3 Ce1 O4 C36 142.0(6)
N4 Ce1 O4 C36 1.2(6)
O6 Ce1 O4 C36 -74.6(6)
N2 Ce1 O4 C36 176.4(6)
N3 Ce1 O4 C36 -13.8(6)
O1 Ce1 O5 C16 -112.4(6)
O2 Ce1 O5 C16 53.3(6)
N1 Ce1 O5 C16 -11.7(6)
O3 Ce1 O5 C16 -89.8(6)
O4 Ce1 O5 C16 -151.3(6)
N4 Ce1 O5 C16 85.2(6)
O6 Ce1 O5 C16 129.8(6)
N2 Ce1 O5 C16 -26.6(6)
N3 Ce1 O5 C16 157.3(6)
O1 Ce1 O5 C17 90.6(9)
O2 Ce1 O5 C17 -103.7(9)
N1 Ce1 O5 C17 -168.7(9)
O3 Ce1 O5 C17 113.2(9)
O4 Ce1 O5 C17 51.8(9)
N4 Ce1 O5 C17 -71.8(9)
O6 Ce1 O5 C17 -27.1(9)
N2 Ce1 O5 C17 176.4(9)
N3 Ce1 O5 C17 0.3(9)
O1 Ce1 O6 C19 38.5(7)
O2 Ce1 O6 C19 -96.7(6)
O5 Ce1 O6 C19 179.7(7)
N1 Ce1 O6 C19 -78.2(6)
O3 Ce1 O6 C19 132.0(6)
O4 Ce1 O6 C19 94.2(6)
N4 Ce1 O6 C19 -29.9(6)
N2 Ce1 O6 C19 -158.9(6)
N3 Ce1 O6 C19 30.7(6)
O1 Ce1 O6 C18 -135.3(8)
O2 Ce1 O6 C18 89.5(8)
O5 Ce1 O6 C18 6.0(8)
N1 Ce1 O6 C18 108.1(8)
O3 Ce1 O6 C18 -41.8(8)
O4 Ce1 O6 C18 -79.6(8)
N4 Ce1 O6 C18 156.4(8)
N2 Ce1 O6 C18 27.4(8)
N3 Ce1 O6 C18 -143.1(8)
O1 Ce1 N1 C7 8.7(4)
O2 Ce1 N1 C7 159.7(4)
O5 Ce1 N1 C7 -136.7(4)
O3 Ce1 N1 C7 -63.3(4)
O4 Ce1 N1 C7 -27.2(5)
N4 Ce1 N1 C7 90.3(4)
O6 Ce1 N1 C7 141.8(4)
N2 Ce1 N1 C7 -122.9(5)
N3 Ce1 N1 C7 56.2(5)
O1 Ce1 N1 C8 -166.9(3)
O2 Ce1 N1 C8 -15.9(3)
O5 Ce1 N1 C8 47.7(4)
O3 Ce1 N1 C8 121.1(3)
O4 Ce1 N1 C8 157.2(3)
N4 Ce1 N1 C8 -85.3(3)
O6 Ce1 N1 C8 -33.8(5)
N2 Ce1 N1 C8 61.5(3)
N3 Ce1 N1 C8 -119.4(3)
O1 Ce1 N2 C15 -179.1(3)
O2 Ce1 N2 C15 -45.2(4)
O5 Ce1 N2 C15 37.2(4)
N1 Ce1 N2 C15 -128.9(4)
O3 Ce1 N2 C15 131.2(4)
O4 Ce1 N2 C15 97.1(4)
N4 Ce1 N2 C15 -88.1(4)
O6 Ce1 N2 C15 15.4(4)
N3 Ce1 N2 C15 54.0(8)
O1 Ce1 N2 C14 -57.7(4)
O2 Ce1 N2 C14 76.2(4)
O5 Ce1 N2 C14 158.6(4)
N1 Ce1 N2 C14 -7.5(4)
O3 Ce1 N2 C14 -107.4(4)
O4 Ce1 N2 C14 -141.5(4)
N4 Ce1 N2 C14 33.3(4)
O6 Ce1 N2 C14 136.8(4)
N3 Ce1 N2 C14 175.4(6)
O1 Ce1 N2 C40 63.2(4)
O2 Ce1 N2 C40 -163.0(4)
O5 Ce1 N2 C40 -80.5(4)
N1 Ce1 N2 C40 113.3(4)
O3 Ce1 N2 C40 13.5(4)
O4 Ce1 N2 C40 -20.6(4)
N4 Ce1 N2 C40 154.2(4)
O6 Ce1 N2 C40 -102.3(4)
N3 Ce1 N2 C40 -63.7(8)
O1 Ce1 N3 C21 66.3(8)
O2 Ce1 N3 C21 -67.7(8)
O5 Ce1 N3 C21 -147.9(8)
N1 Ce1 N3 C21 20.4(9)
O3 Ce1 N3 C21 126.3(8)
O4 Ce1 N3 C21 149.5(9)
N4 Ce1 N3 C21 -16.2(8)
O6 Ce1 N3 C21 -119.9(9)
N2 Ce1 N3 C21 -163.0(8)
O1 Ce1 N3 C35 -55.5(6)
O2 Ce1 N3 C35 170.5(6)
O5 Ce1 N3 C35 90.3(6)
N1 Ce1 N3 C35 -101.4(6)
O3 Ce1 N3 C35 4.5(6)
O4 Ce1 N3 C35 27.7(5)
N4 Ce1 N3 C35 -138.0(6)
O6 Ce1 N3 C35 118.3(6)
N2 Ce1 N3 C35 75.2(9)
O1 Ce1 N3 C20 -168.5(7)
O2 Ce1 N3 C20 57.5(7)
O5 Ce1 N3 C20 -22.8(7)
N1 Ce1 N3 C20 145.6(6)
O3 Ce1 N3 C20 -108.5(7)
O4 Ce1 N3 C20 -85.3(7)
N4 Ce1 N3 C20 109.0(7)
O6 Ce1 N3 C20 5.3(7)
N2 Ce1 N3 C20 -37.8(10)
O1 Ce1 N4 C28 167.5(4)
O2 Ce1 N4 C28 11.6(4)
O5 Ce1 N4 C28 -22.1(5)
N1 Ce1 N4 C28 95.6(4)
O3 Ce1 N4 C28 148.9(4)
O4 Ce1 N4 C28 -128.9(4)
O6 Ce1 N4 C28 -59.4(4)
N2 Ce1 N4 C28 56.7(4)
N3 Ce1 N4 C28 -114.5(4)
O1 Ce1 N4 C27 -10.8(3)
O2 Ce1 N4 C27 -166.7(4)
O5 Ce1 N4 C27 159.6(3)
N1 Ce1 N4 C27 -82.7(3)
O3 Ce1 N4 C27 -29.4(4)
O4 Ce1 N4 C27 52.8(4)
O6 Ce1 N4 C27 122.4(4)
N2 Ce1 N4 C27 -121.6(3)
N3 Ce1 N4 C27 67.3(3)
Ce1 O1 C1 C6 16.7(8)
Ce1 O1 C1 C2 -161.7(4)
O1 C1 C2 C3 179.2(5)
C6 C1 C2 C3 0.7(7)
C1 C2 C3 C4 -2.6(8)
C2 C3 C4 C5 4.0(9)
C3 C4 C5 C6 -3.6(9)
O1 C1 C6 C5 -178.7(5)
C2 C1 C6 C5 -0.3(7)
O1 C1 C6 C7 4.8(8)
C2 C1 C6 C7 -176.7(5)
C4 C5 C6 C1 1.8(9)
C4 C5 C6 C7 178.4(6)
C8 N1 C7 C6 175.9(5)
Ce1 N1 C7 C6 0.4(8)
C1 C6 C7 N1 -10.6(9)
C5 C6 C7 N1 172.9(5)
C7 N1 C8 C13 -69.4(6)
Ce1 N1 C8 C13 106.7(4)
C7 N1 C8 C9 110.8(5)
Ce1 N1 C8 C9 -73.0(5)
C13 C8 C9 C10 -0.7(8)
N1 C8 C9 C10 179.1(5)
C13 C8 C9 C14 175.5(5)
N1 C8 C9 C14 -4.7(7)
C8 C9 C10 C11 0.2(8)
C14 C9 C10 C11 -176.0(6)
C9 C10 C11 C12 0.1(9)
C10 C11 C12 C13 0.1(9)
C11 C12 C13 C8 -0.6(9)
C9 C8 C13 C12 0.9(8)
N1 C8 C13 C12 -178.8(5)
C15 N2 C14 C9 73.3(6)
C40 N2 C14 C9 -167.8(5)
Ce1 N2 C14 C9 -45.7(6)
C8 C9 C14 N2 69.6(7)
C10 C9 C14 N2 -114.3(6)
C14 N2 C15 C16 -179.7(6)
C40 N2 C15 C16 63.9(7)
Ce1 N2 C15 C16 -52.6(6)
C17 O5 C16 C15 167.3(10)
Ce1 O5 C16 C15 9.4(10)
N2 C15 C16 O5 34.5(9)
C16 O5 C17 C18 -112.2(11)
Ce1 O5 C17 C18 48.5(15)
O5 C17 C18 O6 -41.1(18)
C19 O6 C18 C17 -158.6(12)
Ce1 O6 C18 C17 15.4(16)
C18 O6 C19 C20 112.2(10)
Ce1 O6 C19 C20 -61.7(9)
O6 C19 C20 N3 61.3(11)
C21 N3 C20 C19 96.4(10)
C35 N3 C20 C19 -146.9(9)
Ce1 N3 C20 C19 -35.9(11)
C35 N3 C21 C22 81.7(9)
C20 N3 C21 C22 -163.8(9)
Ce1 N3 C21 C22 -36.9(12)
N3 C21 C22 C23 -122.9(9)
N3 C21 C22 C27 70.9(12)
C27 C22 C23 C24 -0.8(11)
C21 C22 C23 C24 -167.2(9)
C22 C23 C24 C25 0.6(13)
C23 C24 C25 C26 -0.4(13)
C24 C25 C26 C27 0.4(12)
C25 C26 C27 C22 -0.5(10)
C25 C26 C27 N4 179.8(6)
C23 C22 C27 C26 0.7(9)
C21 C22 C27 C26 167.8(7)
C23 C22 C27 N4 -179.6(5)
C21 C22 C27 N4 -12.5(9)
C28 N4 C27 C26 -68.1(7)
Ce1 N4 C27 C26 110.4(5)
C28 N4 C27 C22 112.2(6)
Ce1 N4 C27 C22 -69.3(5)
C27 N4 C28 C29 178.9(5)
Ce1 N4 C28 C29 0.6(7)
N4 C28 C29 C30 170.4(5)
N4 C28 C29 C34 -12.1(8)
C34 C29 C30 C31 1.5(8)
C28 C29 C30 C31 179.0(6)
C29 C30 C31 C32 -2.4(10)
C30 C31 C32 C33 1.7(10)
C31 C32 C33 C34 -0.1(10)
Ce1 O2 C34 C29 28.5(9)
Ce1 O2 C34 C33 -152.2(5)
C30 C29 C34 O2 179.6(5)
C28 C29 C34 O2 2.1(8)
C30 C29 C34 C33 0.3(7)
C28 C29 C34 C33 -177.2(5)
C32 C33 C34 O2 179.7(5)
C32 C33 C34 C29 -0.9(8)
C21 N3 C35 C36 -177.1(8)
C20 N3 C35 C36 68.0(10)
Ce1 N3 C35 C36 -48.3(9)
C37 O4 C36 C35 144.7(9)
Ce1 O4 C36 C35 -4.7(11)
N3 C35 C36 O4 40.6(12)
C36 O4 C37 C38 -161.2(13)
Ce1 O4 C37 C38 -9.1(15)
O4 C37 C38 O3 28(2)
C39 O3 C38 C37 -179.4(12)
Ce1 O3 C38 C37 -32.4(17)
C38 O3 C39 C40 92.0(9)
Ce1 O3 C39 C40 -54.5(6)
C15 N2 C40 C39 -158.6(6)
C14 N2 C40 C39 83.2(6)
Ce1 N2 C40 C39 -44.7(6)
O3 C39 C40 N2 66.2(7)
